data_7712373
loop_
_publ_author_name
'Belov, Alexander S.'
'Belova, Svetlana A.'
'Efimov, Nikolay N.'
'Zlobina, Veronika V.'
'Novikov, Valentin V.'
'Nelyubina, Yulya V.'
'Zubavichus, Yan V.'
'Voloshin, Yan Z.'
'Pavlov, Alexander A.'

_publ_section_title
;
 Synthesis, X-ray structure and magnetic properties of the apically
 functionalized monocapped cobalt(II) tris-pyridineoximates possessing SMM
 behaviour.
;
_journal_name_full 'Dalton transactions (Cambridge, England : 2003)'
_journal_paper_doi 10.1039/d2dt04073e
_journal_year 2023
_chemical_formula_moiety 'C28 H27 B Br Co N6 O3, Cl O4, C1 H2 Cl2'
_chemical_formula_sum 'C29 H29 B Br Cl3 Co N6 O7'
_chemical_formula_weight 829.58
_space_group_crystal_system monoclinic
_space_group_IT_number 14
_space_group_name_Hall '-P 2ybc'
_space_group_name_H-M_alt 'P 1 21/c 1'
_atom_sites_solution_hydrogens geom
_audit_creation_date 2022-11-07
_audit_creation_method
;
Olex2 1.2
(compiled 2018.05.29 svn.r3508 for OlexSys, GUI svn.r5506)
;
_audit_update_record
;
2022-12-16 deposited with the CCDC.	2023-02-07 downloaded from the CCDC.
;
_cell_angle_alpha 90
_cell_angle_beta 98.36(3)
_cell_angle_gamma 90
_cell_formula_units_Z 4
_cell_length_a 8.8994(18)
_cell_length_b 24.847(5)
_cell_length_c 15.741(3)
_cell_measurement_reflns_used 730
_cell_measurement_temperature 100(2)
_cell_measurement_theta_max 2.2
_cell_measurement_theta_min 36.0
_cell_volume 3443.7(12)
_computing_cell_refinement 'iMosflm (Battye et al., 2011)'
_computing_data_collection 'Marccd (Doyle, 2011)'
_computing_data_reduction iMosflm
_computing_molecular_graphics 'Olex2 (Dolomanov et al., 2009)'
_computing_publication_material 'Olex2 (Dolomanov et al., 2009)'
_computing_structure_refinement 'ShelXL (Sheldrick, 2015)'
_computing_structure_solution 'SHELXT 2014/5 (Sheldrick, 2014)'
_diffrn_ambient_temperature 100.15
_diffrn_measured_fraction_theta_full 0.972
_diffrn_measured_fraction_theta_max 0.924
_diffrn_measurement_device_type 'Rayonix SX165 CCD'
_diffrn_measurement_method '/f scan'
_diffrn_radiation_type synchrotron
_diffrn_radiation_wavelength 0.9699
_diffrn_reflns_av_R_equivalents 0.1016
_diffrn_reflns_av_unetI/netI 0.1513
_diffrn_reflns_Laue_measured_fraction_full 0.972
_diffrn_reflns_Laue_measured_fraction_max 0.924
_diffrn_reflns_limit_h_max 9
_diffrn_reflns_limit_h_min -11
_diffrn_reflns_limit_k_max 29
_diffrn_reflns_limit_k_min -26
_diffrn_reflns_limit_l_max 19
_diffrn_reflns_limit_l_min -20
_diffrn_reflns_number 23815
_diffrn_reflns_point_group_measured_fraction_full 0.972
_diffrn_reflns_point_group_measured_fraction_max 0.924
_diffrn_reflns_theta_full 35.587
_diffrn_reflns_theta_max 38.470
_diffrn_reflns_theta_min 2.106
_exptl_absorpt_coefficient_mu 2.158
_exptl_absorpt_correction_T_max 0.95
_exptl_absorpt_correction_T_min 0.89
_exptl_absorpt_correction_type multi-scan
_exptl_absorpt_process_details 'Scala (Evans, 2006)'
_exptl_crystal_colour green
_exptl_crystal_density_diffrn 1.600
_exptl_crystal_description prism
_exptl_crystal_F_000 1676
_exptl_crystal_preparation 'Magnetic properties'
_exptl_crystal_recrystallization_method 'Re-crystallisation from solvent: dichloromethane -- hexane'
_exptl_crystal_size_max 0.05
_exptl_crystal_size_mid 0.04
_exptl_crystal_size_min 0.03
_refine_diff_density_max 1.986
_refine_diff_density_min -1.365
_refine_diff_density_rms 0.148
_refine_ls_extinction_coef 0.0057(5)
_refine_ls_extinction_expression Fc^*^=kFc[1+0.001xFc^2^\l^3^/sin(2\q)]^-1/4^
_refine_ls_extinction_method 'SHELXL-2018/3 (Sheldrick 2018)'
_refine_ls_goodness_of_fit_ref 1.082
_refine_ls_hydrogen_treatment constr
_refine_ls_matrix_type full
_refine_ls_number_parameters 459
_refine_ls_number_reflns 7049
_refine_ls_number_restraints 6
_refine_ls_restrained_S_all 1.081
_refine_ls_R_factor_all 0.1625
_refine_ls_R_factor_gt 0.0909
_refine_ls_shift/su_max 0.000
_refine_ls_shift/su_mean 0.000
_refine_ls_structure_factor_coef Fsqd
_refine_ls_weighting_details 'w=1/[\s^2^(Fo^2^)+20.0000P] where P=(Fo^2^+2Fc^2^)/3'
_refine_ls_weighting_scheme calc
_refine_ls_wR_factor_gt 0.1937
_refine_ls_wR_factor_ref 0.2322
_reflns_Friedel_coverage 0.000
_reflns_number_gt 3871
_reflns_number_total 7049
_reflns_threshold_expression 'I > 2\s(I)'
_cod_data_source_file d2dt04073e2.cif
_cod_data_source_block ss120
_cod_database_code 7712373
_shelx_shelxl_version_number 2018/3
_shelx_space_group_comment
;
The symmetry employed for this shelxl refinement is uniquely defined
by the following loop, which should always be used as a source of
symmetry information in preference to the above space-group names.
They are only intended as comments.
;
_shelx_estimated_absorpt_t_max 0.938
_shelx_estimated_absorpt_t_min 0.900
_olex2_refinement_description
;
1. Fixed Uiso
 At 1.2 times of:
  All C(H) groups, All C(H,H) groups
 At 1.5 times of:
  All C(H,H,H) groups
2. Restrained distances
 Cl2B-C29B \\sim Cl3B-C29B \\sim Cl3A-C29A \\sim Cl2A-C29A
 with sigma of 0.01
3. Uiso/Uaniso restraints and constraints
Uanis(C29A) = Uanis(C29B)
4. Others
 Sof(Cl3B)=Sof(Cl2B)=Sof(C29B)=Sof(H29C)=Sof(H29D)=1-FVAR(1)
 Sof(Cl3A)=Sof(Cl2A)=Sof(C29A)=Sof(H29A)=Sof(H29B)=FVAR(1)
5.a Secondary CH2 refined with riding coordinates:
 C28(H28A,H28B), C29A(H29A,H29B), C29B(H29C,H29D)
5.b Aromatic/amide H refined with riding coordinates:
 C10(H10), C23(H23), C11(H11), C13(H13), C3(H3), C12(H12), C24(H24), C4(H4),
 C20(H20), C18(H18), C6(H6), C17(H17), C26(H26), C27(H27), C19(H19), C5(H5)
5.c Idealised Me refined as rotating group:
 C14(H14A,H14B,H14C), C7(H7A,H7B,H7C), C21(H21A,H21B,H21C)
;
_olex2_submission_special_instructions 'No special instructions were received'

loop_
_space_group_symop_operation_xyz
'x, y, z'
'-x, y+1/2, -z+1/2'
'-x, -y, -z'
'x, -y-1/2, z-1/2'

loop_
_atom_site_label
_atom_site_type_symbol
_atom_site_fract_x
_atom_site_fract_y
_atom_site_fract_z
_atom_site_U_iso_or_equiv
_atom_site_adp_type
_atom_site_occupancy
_atom_site_site_symmetry_order
_atom_site_calc_flag
_atom_site_refinement_flags_posn
_atom_site_refinement_flags_adp
_atom_site_refinement_flags_occupancy
_atom_site_disorder_assembly
_atom_site_disorder_group
Co1 Co 0.18398(11) 0.61754(4) 0.62552(6) 0.0306(3) Uani 1 1 d . . . . .
Br02 Br 0.57738(15) 0.23693(5) 0.65150(7) 0.0654(4) Uani 1 1 d . . . . .
Cl1 Cl 1.0961(2) 0.34655(8) 0.87583(12) 0.0382(5) Uani 1 1 d . . . . .
Cl3A Cl 0.5343(6) 0.5696(2) 0.8653(3) 0.0740(16) Uani 0.631(6) 1 d D . P A 1
Cl2A Cl 0.4089(6) 0.57298(17) 1.0268(3) 0.0712(15) Uani 0.631(6) 1 d D . P A 1
O1 O 0.2453(5) 0.5032(2) 0.7000(3) 0.0333(12) Uani 1 1 d . . . . .
O2 O 0.2810(5) 0.5114(2) 0.5474(3) 0.0316(12) Uani 1 1 d . . . . .
O3 O 0.4738(5) 0.5489(2) 0.6620(3) 0.0354(13) Uani 1 1 d . . . . .
N3 N 0.1834(7) 0.5552(2) 0.5339(4) 0.0303(14) Uani 1 1 d . . . . .
N4 N 0.0023(6) 0.6374(2) 0.5224(4) 0.0293(14) Uani 1 1 d . . . . .
O8 O 1.2217(6) 0.3720(2) 0.8443(4) 0.0502(16) Uani 1 1 d . . . . .
N5 N 0.4198(6) 0.6006(3) 0.6476(4) 0.0302(14) Uani 1 1 d . . . . .
N6 N 0.2999(7) 0.6938(3) 0.6095(4) 0.0339(15) Uani 1 1 d . . . . .
N1 N 0.1838(7) 0.5527(2) 0.7145(4) 0.0311(14) Uani 1 1 d . . . . .
N2 N 0.0805(7) 0.6491(3) 0.7320(4) 0.0332(15) Uani 1 1 d . . . . .
O7 O 1.1430(7) 0.2979(3) 0.9203(4) 0.0608(18) Uani 1 1 d . . . . .
O6 O 1.0338(8) 0.3819(3) 0.9320(4) 0.071(2) Uani 1 1 d . . . . .
C9 C 0.0020(8) 0.6062(3) 0.4504(4) 0.0296(17) Uani 1 1 d . . . . .
O5 O 0.9811(8) 0.3342(3) 0.8047(4) 0.075(2) Uani 1 1 d . . . . .
C8 C 0.1096(8) 0.5614(3) 0.4580(4) 0.0300(17) Uani 1 1 d . . . . .
C10 C -0.0999(8) 0.6768(3) 0.5193(5) 0.0332(18) Uani 1 1 d . . . . .
H10 H -0.100331 0.698155 0.569243 0.040 Uiso 1 1 calc R . . . .
C23 C 0.4809(8) 0.4228(3) 0.5698(5) 0.0327(18) Uani 1 1 d . . . . .
H23 H 0.444083 0.437075 0.514742 0.039 Uiso 1 1 calc R . . . .
C2 C 0.0626(8) 0.6140(3) 0.7947(4) 0.0341(18) Uani 1 1 d . . . . .
C11 C -0.2052(9) 0.6887(3) 0.4485(5) 0.0363(18) Uani 1 1 d . . . . .
H11 H -0.276321 0.717018 0.450095 0.044 Uiso 1 1 calc R . . . .
C1 C 0.1195(9) 0.5576(3) 0.7826(4) 0.0351(19) Uani 1 1 d . . . . .
C13 C -0.0998(9) 0.6164(3) 0.3762(5) 0.0361(19) Uani 1 1 d . . . . .
H13 H -0.097782 0.594863 0.326468 0.043 Uiso 1 1 calc R . . . .
C16 C 0.4538(9) 0.6923(3) 0.6319(5) 0.0342(18) Uani 1 1 d . . . . .
C22 C 0.4489(8) 0.4496(3) 0.6428(5) 0.0314(17) Uani 1 1 d . . . . .
C3 C 0.0387(8) 0.7007(3) 0.7429(5) 0.0350(19) Uani 1 1 d . . . . .
H3 H 0.054740 0.726695 0.700786 0.042 Uiso 1 1 calc R . . . .
C12 C -0.2042(9) 0.6580(3) 0.3750(5) 0.0363(19) Uani 1 1 d . . . . .
H12 H -0.273868 0.665295 0.324627 0.044 Uiso 1 1 calc R . . . .
C25 C 0.6191(9) 0.3526(3) 0.6555(5) 0.041(2) Uani 1 1 d . . . . .
C24 C 0.5656(8) 0.3754(3) 0.5758(5) 0.0369(19) Uani 1 1 d . . . . .
H24 H 0.587176 0.358392 0.524860 0.044 Uiso 1 1 calc R . . . .
C14 C 0.1301(9) 0.5242(3) 0.3849(5) 0.039(2) Uani 1 1 d . . . . .
H14A H 0.234498 0.510518 0.392756 0.059 Uiso 1 1 calc GR . . . .
H14B H 0.109886 0.543875 0.330505 0.059 Uiso 1 1 calc GR . . . .
H14C H 0.059169 0.493908 0.383876 0.059 Uiso 1 1 calc GR . . . .
C4 C -0.0261(10) 0.7169(4) 0.8126(5) 0.045(2) Uani 1 1 d . . . . .
H4 H -0.058883 0.753053 0.816768 0.054 Uiso 1 1 calc R . . . .
C20 C 0.5448(9) 0.7376(3) 0.6293(5) 0.041(2) Uani 1 1 d . . . . .
H20 H 0.651215 0.735506 0.647239 0.049 Uiso 1 1 calc R . . . .
C15 C 0.5187(8) 0.6385(4) 0.6558(5) 0.038(2) Uani 1 1 d . . . . .
C18 C 0.3214(9) 0.7883(4) 0.5754(6) 0.046(2) Uani 1 1 d . . . . .
H18 H 0.272785 0.820856 0.555390 0.055 Uiso 1 1 calc R . . . .
C6 C 0.0019(9) 0.6273(4) 0.8671(5) 0.040(2) Uani 1 1 d . . . . .
H6 H -0.008996 0.600977 0.909561 0.049 Uiso 1 1 calc R . . . .
C17 C 0.2388(10) 0.7411(4) 0.5812(5) 0.043(2) Uani 1 1 d . . . . .
H17 H 0.132016 0.742565 0.564069 0.052 Uiso 1 1 calc R . . . .
C26 C 0.5926(10) 0.3801(4) 0.7296(5) 0.046(2) Uani 1 1 d . . . . .
H26 H 0.633379 0.366581 0.784618 0.055 Uiso 1 1 calc R . . . .
C27 C 0.5064(9) 0.4274(3) 0.7231(5) 0.042(2) Uani 1 1 d . . . . .
H27 H 0.486384 0.444917 0.773986 0.050 Uiso 1 1 calc R . . . .
C19 C 0.4780(10) 0.7859(4) 0.6001(6) 0.051(2) Uani 1 1 d . . . . .
H19 H 0.538642 0.817078 0.596918 0.061 Uiso 1 1 calc R . . . .
C7 C 0.1076(11) 0.5133(4) 0.8446(5) 0.051(2) Uani 1 1 d . . . . .
H7A H 0.001158 0.502260 0.841300 0.076 Uiso 1 1 calc GR . . . .
H7B H 0.145245 0.525693 0.902860 0.076 Uiso 1 1 calc GR . . . .
H7C H 0.168502 0.482583 0.830365 0.076 Uiso 1 1 calc GR . . . .
C5 C -0.0437(10) 0.6804(4) 0.8770(6) 0.049(2) Uani 1 1 d . . . . .
H5 H -0.085648 0.691232 0.926459 0.059 Uiso 1 1 calc R . . . .
C21 C 0.6840(9) 0.6284(4) 0.6828(6) 0.047(2) Uani 1 1 d . . . . .
H21A H 0.697230 0.596073 0.718845 0.071 Uiso 1 1 calc GR . . . .
H21B H 0.729684 0.659329 0.715438 0.071 Uiso 1 1 calc GR . . . .
H21C H 0.733692 0.623044 0.631798 0.071 Uiso 1 1 calc GR . . . .
C28 C 0.7091(10) 0.3010(4) 0.6602(6) 0.053(2) Uani 1 1 d . . . . .
H28A H 0.778767 0.299819 0.715312 0.063 Uiso 1 1 calc R . . . .
H28B H 0.771620 0.300341 0.613116 0.063 Uiso 1 1 calc R . . . .
B1 B 0.3582(9) 0.5047(4) 0.6368(5) 0.0282(19) Uani 1 1 d . . . . .
Cl3B Cl 0.6853(13) 0.5110(5) 0.9137(6) 0.117(4) Uani 0.369(6) 1 d D . P A 2
Cl2B Cl 0.4868(15) 0.6041(5) 0.9105(9) 0.132(5) Uani 0.369(6) 1 d D . P A 2
C29A C 0.5660(19) 0.5859(12) 0.9747(7) 0.100(7) Uani 0.631(6) 1 d D . P A 1
H29A H 0.592452 0.624500 0.980977 0.120 Uiso 0.631(6) 1 calc R . P A 1
H29B H 0.653828 0.564876 1.002974 0.120 Uiso 0.631(6) 1 calc R . P A 1
C29B C 0.627(5) 0.5655(14) 0.972(2) 0.100(7) Uani 0.369(6) 1 d D . P A 2
H29C H 0.587574 0.551750 1.023256 0.120 Uiso 0.369(6) 1 calc R . P A 2
H29D H 0.716110 0.588570 0.991466 0.120 Uiso 0.369(6) 1 calc R . P A 2

loop_
_atom_site_aniso_label
_atom_site_aniso_U_11
_atom_site_aniso_U_22
_atom_site_aniso_U_33
_atom_site_aniso_U_23
_atom_site_aniso_U_13
_atom_site_aniso_U_12
Co1 0.0272(6) 0.0336(7) 0.0322(5) -0.0027(4) 0.0085(4) -0.0032(5)
Br02 0.0781(9) 0.0626(9) 0.0537(7) 0.0026(6) 0.0037(6) 0.0146(7)
Cl1 0.0363(11) 0.0438(13) 0.0364(10) -0.0014(8) 0.0115(8) -0.0010(9)
Cl3A 0.085(3) 0.087(4) 0.049(2) -0.004(2) 0.007(2) -0.011(3)
Cl2A 0.099(4) 0.056(3) 0.060(2) -0.0102(19) 0.016(2) -0.006(2)
O1 0.032(3) 0.033(3) 0.037(3) -0.006(2) 0.013(2) -0.002(2)
O2 0.028(3) 0.035(3) 0.032(3) -0.002(2) 0.006(2) 0.006(2)
O3 0.027(3) 0.041(3) 0.039(3) 0.001(2) 0.006(2) -0.001(3)
N3 0.025(3) 0.031(4) 0.036(3) -0.003(3) 0.006(3) 0.001(3)
N4 0.025(3) 0.028(4) 0.035(3) 0.001(3) 0.002(3) -0.004(3)
O8 0.038(3) 0.057(4) 0.057(4) 0.013(3) 0.014(3) -0.010(3)
N5 0.021(3) 0.034(4) 0.037(3) 0.000(3) 0.009(3) 0.006(3)
N6 0.033(4) 0.030(4) 0.040(4) 0.003(3) 0.014(3) -0.008(3)
N1 0.027(3) 0.029(4) 0.038(3) -0.002(3) 0.009(3) -0.004(3)
N2 0.030(3) 0.042(4) 0.031(3) -0.005(3) 0.017(3) -0.003(3)
O7 0.069(4) 0.054(4) 0.065(4) 0.026(3) 0.031(3) 0.026(3)
O6 0.099(5) 0.072(5) 0.052(4) 0.001(3) 0.041(4) 0.031(4)
C9 0.025(4) 0.032(5) 0.033(4) 0.002(3) 0.010(3) -0.005(3)
O5 0.062(4) 0.102(6) 0.058(4) -0.006(4) -0.005(4) -0.027(4)
C8 0.030(4) 0.032(5) 0.029(4) 0.002(3) 0.005(3) -0.008(3)
C10 0.028(4) 0.025(5) 0.048(5) -0.002(3) 0.008(3) 0.001(3)
C23 0.025(4) 0.040(5) 0.035(4) -0.007(3) 0.009(3) 0.000(4)
C2 0.037(4) 0.040(5) 0.029(4) -0.003(3) 0.015(3) -0.004(4)
C11 0.030(4) 0.036(5) 0.043(4) 0.003(4) 0.005(3) 0.001(4)
C1 0.033(4) 0.047(5) 0.026(4) -0.002(3) 0.008(3) -0.008(4)
C13 0.035(4) 0.037(5) 0.037(4) -0.001(4) 0.010(3) -0.011(4)
C16 0.034(4) 0.036(5) 0.035(4) 0.001(3) 0.011(3) -0.003(4)
C22 0.028(4) 0.032(5) 0.035(4) -0.001(3) 0.008(3) -0.003(3)
C3 0.034(4) 0.032(5) 0.041(4) -0.004(3) 0.012(3) 0.004(4)
C12 0.036(4) 0.035(5) 0.038(4) 0.007(4) 0.004(3) -0.005(4)
C25 0.042(5) 0.044(6) 0.037(4) 0.003(4) 0.001(4) 0.009(4)
C24 0.030(4) 0.044(5) 0.036(4) -0.001(4) 0.005(3) -0.006(4)
C14 0.042(5) 0.041(5) 0.037(4) -0.004(4) 0.011(4) 0.004(4)
C4 0.050(5) 0.047(6) 0.041(5) -0.014(4) 0.016(4) -0.004(4)
C20 0.031(4) 0.037(6) 0.059(5) -0.010(4) 0.020(4) -0.008(4)
C15 0.027(4) 0.051(6) 0.036(4) -0.004(4) 0.006(3) -0.015(4)
C18 0.036(5) 0.041(6) 0.062(6) -0.007(4) 0.017(4) -0.007(4)
C6 0.040(5) 0.044(6) 0.039(4) -0.002(4) 0.013(4) 0.000(4)
C17 0.044(5) 0.046(6) 0.045(5) -0.004(4) 0.020(4) -0.002(5)
C26 0.044(5) 0.059(6) 0.033(4) 0.009(4) 0.000(4) 0.008(5)
C27 0.041(5) 0.044(6) 0.040(5) -0.004(4) 0.007(4) 0.003(4)
C19 0.043(5) 0.043(6) 0.072(6) -0.008(5) 0.025(5) -0.010(5)
C7 0.067(6) 0.048(6) 0.041(5) 0.004(4) 0.020(4) 0.005(5)
C5 0.042(5) 0.061(7) 0.047(5) -0.006(4) 0.014(4) -0.005(5)
C21 0.027(4) 0.057(6) 0.058(5) -0.002(4) 0.007(4) -0.007(4)
C28 0.047(5) 0.060(7) 0.049(5) 0.007(4) 0.000(4) 0.009(5)
B1 0.019(4) 0.038(5) 0.029(4) -0.002(4) 0.008(3) -0.001(4)
Cl3B 0.128(9) 0.135(10) 0.089(7) -0.029(6) 0.015(6) 0.011(7)
Cl2B 0.138(10) 0.141(11) 0.112(9) -0.026(8) -0.004(8) 0.046(8)
C29A 0.075(17) 0.14(2) 0.078(10) -0.039(12) -0.005(12) 0.019(14)
C29B 0.075(17) 0.14(2) 0.078(10) -0.039(12) -0.005(12) 0.019(14)

loop_
_atom_type_symbol
_atom_type_description
_atom_type_scat_dispersion_real
_atom_type_scat_dispersion_imag
_atom_type_scat_source
C C 0.0069 0.0030 'International Tables Vol C Tables 4.2.6.8 and 6.1.1.4'
H H 0.0000 0.0000 'International Tables Vol C Tables 4.2.6.8 and 6.1.1.4'
B B 0.0040 0.0010 'International Tables Vol C Tables 4.2.6.8 and 6.1.1.4'
Br Br -2.5111 0.5574 'International Tables Vol C Tables 4.2.6.8 and 6.1.1.4'
Cl Cl 0.2300 0.2930 'International Tables Vol C Tables 4.2.6.8 and 6.1.1.4'
Co Co 0.2415 1.6882 'International Tables Vol C Tables 4.2.6.8 and 6.1.1.4'
N N 0.0130 0.0070 'International Tables Vol C Tables 4.2.6.8 and 6.1.1.4'
O O 0.0212 0.0120 'International Tables Vol C Tables 4.2.6.8 and 6.1.1.4'

loop_
_geom_angle_atom_site_label_1
_geom_angle_atom_site_label_2
_geom_angle_atom_site_label_3
_geom_angle
_geom_angle_site_symmetry_1
_geom_angle_site_symmetry_3
_geom_angle_publ_flag
N3 Co1 N4 74.3(2) . . ?
N3 Co1 N5 82.6(2) . . ?
N3 Co1 N6 120.6(2) . . ?
N3 Co1 N1 84.0(2) . . ?
N3 Co1 N2 146.2(2) . . ?
N4 Co1 N6 91.7(2) . . ?
N5 Co1 N4 141.1(2) . . ?
N5 Co1 N6 73.6(2) . . ?
N5 Co1 N1 80.7(2) . . ?
N5 Co1 N2 117.8(2) . . ?
N1 Co1 N4 126.1(2) . . ?
N1 Co1 N6 140.7(2) . . ?
N1 Co1 N2 74.1(2) . . ?
N2 Co1 N4 98.1(2) . . ?
N2 Co1 N6 92.1(2) . . ?
O8 Cl1 O5 109.1(4) . . ?
O7 Cl1 O8 110.8(4) . . ?
O7 Cl1 O5 109.0(4) . . ?
O6 Cl1 O8 109.8(4) . . ?
O6 Cl1 O7 109.4(4) . . ?
O6 Cl1 O5 108.6(5) . . ?
N1 O1 B1 113.9(5) . . ?
N3 O2 B1 115.3(5) . . ?
N5 O3 B1 115.1(5) . . ?
O2 N3 Co1 121.9(4) . . ?
C8 N3 Co1 119.8(5) . . ?
C8 N3 O2 117.3(6) . . ?
C9 N4 Co1 113.6(5) . . ?
C10 N4 Co1 128.6(5) . . ?
C10 N4 C9 117.7(6) . . ?
O3 N5 Co1 121.7(4) . . ?
C15 N5 Co1 121.3(5) . . ?
C15 N5 O3 116.8(6) . . ?
C16 N6 Co1 114.8(5) . . ?
C17 N6 Co1 128.4(5) . . ?
C17 N6 C16 116.9(7) . . ?
O1 N1 Co1 121.7(4) . . ?
C1 N1 Co1 121.0(5) . . ?
C1 N1 O1 117.3(6) . . ?
C2 N2 Co1 116.2(5) . . ?
C2 N2 C3 117.2(6) . . ?
C3 N2 Co1 126.5(5) . . ?
N4 C9 C8 116.1(6) . . ?
N4 C9 C13 120.8(7) . . ?
C13 C9 C8 123.0(7) . . ?
N3 C8 C9 114.0(6) . . ?
N3 C8 C14 122.3(7) . . ?
C9 C8 C14 123.7(6) . . ?
N4 C10 H10 117.7 . . ?
N4 C10 C11 124.6(7) . . ?
C11 C10 H10 117.7 . . ?
C22 C23 H23 119.2 . . ?
C24 C23 H23 119.2 . . ?
C24 C23 C22 121.5(7) . . ?
N2 C2 C1 115.5(6) . . ?
N2 C2 C6 123.9(7) . . ?
C6 C2 C1 120.5(7) . . ?
C10 C11 H11 121.0 . . ?
C10 C11 C12 118.0(7) . . ?
C12 C11 H11 121.0 . . ?
N1 C1 C2 113.0(7) . . ?
N1 C1 C7 123.7(7) . . ?
C7 C1 C2 123.3(6) . . ?
C9 C13 H13 120.0 . . ?
C12 C13 C9 119.9(7) . . ?
C12 C13 H13 120.0 . . ?
N6 C16 C20 122.4(7) . . ?
N6 C16 C15 115.5(7) . . ?
C20 C16 C15 122.0(7) . . ?
C23 C22 C27 117.5(7) . . ?
C23 C22 B1 121.9(7) . . ?
C27 C22 B1 120.5(7) . . ?
N2 C3 H3 118.9 . . ?
N2 C3 C4 122.2(8) . . ?
C4 C3 H3 118.9 . . ?
C11 C12 C13 118.9(7) . . ?
C11 C12 H12 120.6 . . ?
C13 C12 H12 120.6 . . ?
C24 C25 C26 118.2(8) . . ?
C24 C25 C28 120.0(7) . . ?
C26 C25 C28 121.8(7) . . ?
C23 C24 C25 121.0(7) . . ?
C23 C24 H24 119.5 . . ?
C25 C24 H24 119.5 . . ?
C8 C14 H14A 109.5 . . ?
C8 C14 H14B 109.5 . . ?
C8 C14 H14C 109.5 . . ?
H14A C14 H14B 109.5 . . ?
H14A C14 H14C 109.5 . . ?
H14B C14 H14C 109.5 . . ?
C3 C4 H4 120.0 . . ?
C3 C4 C5 120.0(8) . . ?
C5 C4 H4 120.0 . . ?
C16 C20 H20 120.4 . . ?
C19 C20 C16 119.2(8) . . ?
C19 C20 H20 120.4 . . ?
N5 C15 C16 113.6(7) . . ?
N5 C15 C21 122.6(8) . . ?
C16 C15 C21 123.8(7) . . ?
C17 C18 H18 121.2 . . ?
C19 C18 H18 121.2 . . ?
C19 C18 C17 117.5(9) . . ?
C2 C6 H6 120.8 . . ?
C2 C6 C5 118.5(8) . . ?
C5 C6 H6 120.8 . . ?
N6 C17 C18 124.4(8) . . ?
N6 C17 H17 117.8 . . ?
C18 C17 H17 117.8 . . ?
C25 C26 H26 119.8 . . ?
C27 C26 C25 120.4(7) . . ?
C27 C26 H26 119.8 . . ?
C22 C27 H27 119.3 . . ?
C26 C27 C22 121.3(7) . . ?
C26 C27 H27 119.3 . . ?
C20 C19 C18 119.5(8) . . ?
C20 C19 H19 120.2 . . ?
C18 C19 H19 120.2 . . ?
C1 C7 H7A 109.5 . . ?
C1 C7 H7B 109.5 . . ?
C1 C7 H7C 109.5 . . ?
H7A C7 H7B 109.5 . . ?
H7A C7 H7C 109.5 . . ?
H7B C7 H7C 109.5 . . ?
C4 C5 C6 118.1(8) . . ?
C4 C5 H5 120.9 . . ?
C6 C5 H5 120.9 . . ?
C15 C21 H21A 109.5 . . ?
C15 C21 H21B 109.5 . . ?
C15 C21 H21C 109.5 . . ?
H21A C21 H21B 109.5 . . ?
H21A C21 H21C 109.5 . . ?
H21B C21 H21C 109.5 . . ?
Br02 C28 H28A 109.2 . . ?
Br02 C28 H28B 109.2 . . ?
C25 C28 Br02 112.1(6) . . ?
C25 C28 H28A 109.2 . . ?
C25 C28 H28B 109.2 . . ?
H28A C28 H28B 107.9 . . ?
O1 B1 O3 109.6(6) . . ?
O1 B1 C22 108.7(6) . . ?
O2 B1 O1 111.4(6) . . ?
O2 B1 O3 111.7(6) . . ?
O2 B1 C22 108.4(6) . . ?
O3 B1 C22 106.8(6) . . ?
Cl3A C29A Cl2A 113.2(10) . . ?
Cl3A C29A H29A 108.9 . . ?
Cl3A C29A H29B 108.9 . . ?
Cl2A C29A H29A 108.9 . . ?
Cl2A C29A H29B 108.9 . . ?
H29A C29A H29B 107.8 . . ?
Cl3B C29B H29C 109.2 . . ?
Cl3B C29B H29D 109.2 . . ?
Cl2B C29B Cl3B 112.1(13) . . ?
Cl2B C29B H29C 109.2 . . ?
Cl2B C29B H29D 109.2 . . ?
H29C C29B H29D 107.9 . . ?

loop_
_geom_bond_atom_site_label_1
_geom_bond_atom_site_label_2
_geom_bond_distance
_geom_bond_site_symmetry_2
_geom_bond_publ_flag
Co1 N3 2.116(6) . ?
Co1 N4 2.175(6) . ?
Co1 N5 2.119(6) . ?
Co1 N6 2.189(6) . ?
Co1 N1 2.136(6) . ?
Co1 N2 2.173(6) . ?
Br02 C28 1.969(10) . ?
Cl1 O8 1.434(6) . ?
Cl1 O7 1.429(6) . ?
Cl1 O6 1.416(6) . ?
Cl1 O5 1.436(7) . ?
Cl3A C29A 1.750(10) . ?
Cl2A C29A 1.750(12) . ?
O1 N1 1.377(8) . ?
O1 B1 1.514(9) . ?
O2 N3 1.390(7) . ?
O2 B1 1.483(9) . ?
O3 N5 1.380(8) . ?
O3 B1 1.516(10) . ?
N3 C8 1.285(9) . ?
N4 C9 1.373(9) . ?
N4 C10 1.332(9) . ?
N5 C15 1.282(9) . ?
N6 C16 1.364(10) . ?
N6 C17 1.345(10) . ?
N1 C1 1.292(9) . ?
N2 C2 1.344(9) . ?
N2 C3 1.354(10) . ?
C9 C8 1.462(10) . ?
C9 C13 1.394(10) . ?
C8 C14 1.508(10) . ?
C10 H10 0.9500 . ?
C10 C11 1.379(10) . ?
C23 H23 0.9500 . ?
C23 C22 1.394(10) . ?
C23 C24 1.394(11) . ?
C2 C1 1.510(11) . ?
C2 C6 1.371(10) . ?
C11 H11 0.9500 . ?
C11 C12 1.387(11) . ?
C1 C7 1.486(11) . ?
C13 H13 0.9500 . ?
C13 C12 1.388(11) . ?
C16 C20 1.391(11) . ?
C16 C15 1.482(11) . ?
C22 C27 1.406(10) . ?
C22 B1 1.584(12) . ?
C3 H3 0.9500 . ?
C3 C4 1.372(10) . ?
C12 H12 0.9500 . ?
C25 C24 1.397(10) . ?
C25 C26 1.402(11) . ?
C25 C28 1.508(12) . ?
C24 H24 0.9500 . ?
C14 H14A 0.9800 . ?
C14 H14B 0.9800 . ?
C14 H14C 0.9800 . ?
C4 H4 0.9500 . ?
C4 C5 1.385(12) . ?
C20 H20 0.9500 . ?
C20 C19 1.387(12) . ?
C15 C21 1.492(11) . ?
C18 H18 0.9500 . ?
C18 C17 1.393(11) . ?
C18 C19 1.392(12) . ?
C6 H6 0.9500 . ?
C6 C5 1.396(12) . ?
C17 H17 0.9500 . ?
C26 H26 0.9500 . ?
C26 C27 1.400(11) . ?
C27 H27 0.9500 . ?
C19 H19 0.9500 . ?
C7 H7A 0.9800 . ?
C7 H7B 0.9800 . ?
C7 H7C 0.9800 . ?
C5 H5 0.9500 . ?
C21 H21A 0.9800 . ?
C21 H21B 0.9800 . ?
C21 H21C 0.9800 . ?
C28 H28A 0.9900 . ?
C28 H28B 0.9900 . ?
Cl3B C29B 1.752(12) . ?
Cl2B C29B 1.750(12) . ?
C29A H29A 0.9900 . ?
C29A H29B 0.9900 . ?
C29B H29C 0.9900 . ?
C29B H29D 0.9900 . ?

loop_
_geom_torsion_atom_site_label_1
_geom_torsion_atom_site_label_2
_geom_torsion_atom_site_label_3
_geom_torsion_atom_site_label_4
_geom_torsion
_geom_torsion_site_symmetry_1
_geom_torsion_site_symmetry_2
_geom_torsion_site_symmetry_3
_geom_torsion_site_symmetry_4
_geom_torsion_publ_flag
Co1 N3 C8 C9 -14.7(8) . . . . ?
Co1 N3 C8 C14 167.1(5) . . . . ?
Co1 N4 C9 C8 7.0(7) . . . . ?
Co1 N4 C9 C13 -175.1(5) . . . . ?
Co1 N4 C10 C11 175.4(6) . . . . ?
Co1 N5 C15 C16 -11.1(8) . . . . ?
Co1 N5 C15 C21 171.7(6) . . . . ?
Co1 N6 C16 C20 -177.2(6) . . . . ?
Co1 N6 C16 C15 5.3(8) . . . . ?
Co1 N6 C17 C18 178.0(6) . . . . ?
Co1 N1 C1 C2 -5.8(8) . . . . ?
Co1 N1 C1 C7 176.4(6) . . . . ?
Co1 N2 C2 C1 0.8(8) . . . . ?
Co1 N2 C2 C6 178.9(6) . . . . ?
Co1 N2 C3 C4 -180.0(6) . . . . ?
O1 N1 C1 C2 177.2(6) . . . . ?
O1 N1 C1 C7 -0.6(11) . . . . ?
O2 N3 C8 C9 176.2(5) . . . . ?
O2 N3 C8 C14 -2.0(10) . . . . ?
O3 N5 C15 C16 174.9(6) . . . . ?
O3 N5 C15 C21 -2.3(10) . . . . ?
N3 O2 B1 O1 53.8(8) . . . . ?
N3 O2 B1 O3 -69.2(7) . . . . ?
N3 O2 B1 C22 173.4(5) . . . . ?
N4 C9 C8 N3 4.4(9) . . . . ?
N4 C9 C8 C14 -177.4(7) . . . . ?
N4 C9 C13 C12 -1.1(10) . . . . ?
N4 C10 C11 C12 -0.7(11) . . . . ?
N5 O3 B1 O1 -72.2(7) . . . . ?
N5 O3 B1 O2 51.8(7) . . . . ?
N5 O3 B1 C22 170.2(5) . . . . ?
N6 C16 C20 C19 -2.2(12) . . . . ?
N6 C16 C15 N5 3.3(9) . . . . ?
N6 C16 C15 C21 -179.6(7) . . . . ?
N1 O1 B1 O2 -74.2(7) . . . . ?
N1 O1 B1 O3 50.0(7) . . . . ?
N1 O1 B1 C22 166.4(5) . . . . ?
N2 C2 C1 N1 3.1(10) . . . . ?
N2 C2 C1 C7 -179.1(7) . . . . ?
N2 C2 C6 C5 -0.4(12) . . . . ?
N2 C3 C4 C5 3.2(13) . . . . ?
C9 N4 C10 C11 -0.6(11) . . . . ?
C9 C13 C12 C11 -0.2(11) . . . . ?
C8 C9 C13 C12 176.6(7) . . . . ?
C10 N4 C9 C8 -176.4(6) . . . . ?
C10 N4 C9 C13 1.5(10) . . . . ?
C10 C11 C12 C13 1.1(11) . . . . ?
C23 C22 C27 C26 0.0(12) . . . . ?
C23 C22 B1 O1 137.7(7) . . . . ?
C23 C22 B1 O2 16.4(9) . . . . ?
C23 C22 B1 O3 -104.1(7) . . . . ?
C2 N2 C3 C4 -3.1(11) . . . . ?
C2 C6 C5 C4 0.5(12) . . . . ?
C1 C2 C6 C5 177.6(7) . . . . ?
C13 C9 C8 N3 -173.4(7) . . . . ?
C13 C9 C8 C14 4.8(11) . . . . ?
C16 N6 C17 C18 -1.5(11) . . . . ?
C16 C20 C19 C18 1.1(12) . . . . ?
C22 C23 C24 C25 1.2(11) . . . . ?
C3 N2 C2 C1 -176.4(6) . . . . ?
C3 N2 C2 C6 1.6(11) . . . . ?
C3 C4 C5 C6 -1.9(13) . . . . ?
C25 C26 C27 C22 -2.3(13) . . . . ?
C24 C23 C22 C27 0.5(11) . . . . ?
C24 C23 C22 B1 177.5(7) . . . . ?
C24 C25 C26 C27 3.9(13) . . . . ?
C24 C25 C28 Br02 -86.8(9) . . . . ?
C20 C16 C15 N5 -174.3(7) . . . . ?
C20 C16 C15 C21 2.9(12) . . . . ?
C15 C16 C20 C19 175.1(7) . . . . ?
C6 C2 C1 N1 -175.0(7) . . . . ?
C6 C2 C1 C7 2.8(12) . . . . ?
C17 N6 C16 C20 2.4(10) . . . . ?
C17 N6 C16 C15 -175.1(6) . . . . ?
C17 C18 C19 C20 -0.2(12) . . . . ?
C26 C25 C24 C23 -3.4(12) . . . . ?
C26 C25 C28 Br02 96.1(9) . . . . ?
C27 C22 B1 O1 -45.4(9) . . . . ?
C27 C22 B1 O2 -166.6(7) . . . . ?
C27 C22 B1 O3 72.8(8) . . . . ?
C19 C18 C17 N6 0.4(12) . . . . ?
C28 C25 C24 C23 179.3(7) . . . . ?
C28 C25 C26 C27 -178.9(8) . . . . ?
B1 O1 N1 Co1 20.9(7) . . . . ?
B1 O1 N1 C1 -162.1(6) . . . . ?
B1 O2 N3 Co1 13.8(7) . . . . ?
B1 O2 N3 C8 -177.3(6) . . . . ?
B1 O3 N5 Co1 16.3(7) . . . . ?
B1 O3 N5 C15 -169.8(6) . . . . ?
B1 C22 C27 C26 -177.1(7) . . . . ?
